data_7215188
loop_
_publ_author_name
'Cui, Keyu'
'Li, Fengyan'
'Xu, Lin'
'Wang, Yuchao'
'Sun, Zhixia'
'Fu, Honggang'

_publ_section_title
;
 A 3D all-inorganic architecture based on the [H2W12O42]10&#x2212;
 building block with different alkaline-earth metal linkers: crystal
 structures, surface photovoltage and photoluminescent properties
;
_journal_issue 23
_journal_name_full CrystEngComm
_journal_page_first 4721
_journal_paper_doi 10.1039/c3ce40222c
_journal_volume 15
_journal_year 2013
_chemical_formula_sum 'H62 Na2 O72 Sr4 W12'
_chemical_formula_weight 3817.16
_chemical_name_systematic
;
 ?
;
_space_group_IT_number 14
_symmetry_cell_setting monoclinic
_symmetry_space_group_name_Hall '-P 2ybc'
_symmetry_space_group_name_H-M 'P 1 21/c 1'
_atom_sites_solution_hydrogens none
_atom_sites_solution_primary direct
_atom_sites_solution_secondary difmap
_audit_creation_method SHELXL-97
_cell_angle_alpha 90.00
_cell_angle_beta 110.5870(10)
_cell_angle_gamma 90.00
_cell_formula_units_Z 2
_cell_length_a 11.4169(12)
_cell_length_b 23.762(3)
_cell_length_c 12.4588(14)
_cell_measurement_temperature 293(2)
_cell_measurement_theta_max 29.14
_cell_measurement_theta_min 3.09
_cell_volume 3164.1(6)
_computing_cell_refinement 'SMART (Bruker, 2002)'
_computing_data_collection 'SMART (Bruker, 2002)'
_computing_data_reduction 'SAINT (Bruker, 2002)'
_computing_molecular_graphics 'DIAMOND (Brandenburg, 1999)'
_computing_publication_material SHELXTL
_computing_structure_refinement 'SHELXL-97 (Sheldrick, 1997)'
_computing_structure_solution 'SHELXS-97 (Sheldrick, 1990)'
_diffrn_ambient_temperature 293(2)
_diffrn_measured_fraction_theta_full 0.997
_diffrn_measured_fraction_theta_max 0.997
_diffrn_radiation_monochromator graphite
_diffrn_radiation_source 'fine-focus sealed tube'
_diffrn_radiation_type MoK\a
_diffrn_radiation_wavelength 0.71073
_diffrn_reflns_av_R_equivalents 0.0997
_diffrn_reflns_av_sigmaI/netI 0.0873
_diffrn_reflns_limit_h_max 13
_diffrn_reflns_limit_h_min -13
_diffrn_reflns_limit_k_max 28
_diffrn_reflns_limit_k_min -23
_diffrn_reflns_limit_l_max 14
_diffrn_reflns_limit_l_min -14
_diffrn_reflns_number 15631
_diffrn_reflns_theta_full 25.00
_diffrn_reflns_theta_max 25.00
_diffrn_reflns_theta_min 1.71
_exptl_absorpt_coefficient_mu 25.196
_exptl_absorpt_correction_T_max 1.000
_exptl_absorpt_correction_T_min 0.579
_exptl_absorpt_correction_type multi-scan
_exptl_absorpt_process_details '(SADABS; Bruker, 2002)'
_exptl_crystal_colour colorless
_exptl_crystal_density_diffrn 4.007
_exptl_crystal_density_method 'not measured'
_exptl_crystal_description prism
_exptl_crystal_F_000 3400
_exptl_crystal_size_max 0.20
_exptl_crystal_size_mid 0.18
_exptl_crystal_size_min 0.15
_refine_diff_density_max 3.413
_refine_diff_density_min -2.773
_refine_diff_density_rms 0.458
_refine_ls_extinction_method none
_refine_ls_goodness_of_fit_ref 1.035
_refine_ls_hydrogen_treatment none
_refine_ls_matrix_type full
_refine_ls_number_parameters 406
_refine_ls_number_reflns 5556
_refine_ls_number_restraints 0
_refine_ls_restrained_S_all 1.035
_refine_ls_R_factor_all 0.0663
_refine_ls_R_factor_gt 0.0582
_refine_ls_shift/su_max 0.001
_refine_ls_shift/su_mean 0.000
_refine_ls_structure_factor_coef Fsqd
_refine_ls_weighting_details 'calc w=1/[\s^2^(Fo^2^)+(0.0930P)^2^+0.0000P] where P=(Fo^2^+2Fc^2^)/3'
_refine_ls_weighting_scheme calc
_refine_ls_wR_factor_gt 0.1507
_refine_ls_wR_factor_ref 0.1574
_reflns_number_gt 4692
_reflns_number_total 5556
_reflns_threshold_expression >2sigma(I)
_cod_data_source_file c3ce40222c_3.cif
_cod_data_source_block 33
_cod_original_sg_symbol_H-M 'P 21/c'
_cod_database_code 7215188

loop_
_symmetry_equiv_pos_as_xyz
'x, y, z'
'-x, y+1/2, -z+1/2'
'-x, -y, -z'
'x, -y-1/2, z-1/2'

loop_
_atom_site_label
_atom_site_type_symbol
_atom_site_fract_x
_atom_site_fract_y
_atom_site_fract_z
_atom_site_U_iso_or_equiv
_atom_site_adp_type
_atom_site_occupancy
_atom_site_symmetry_multiplicity
_atom_site_calc_flag
O1 O 0.9056(9) 0.0504(5) 0.3163(9) 0.031(2) Uani 1 1 d
O2 O 0.5085(12) 0.1116(6) 0.3429(11) 0.045(3) Uani 1 1 d
O1W O 0.7392(11) 0.0058(5) 0.8625(10) 0.047(3) Uani 1 1 d
O3 O 0.8710(9) 0.0356(5) 0.6117(9) 0.033(2) Uani 1 1 d
O2W O 0.5679(11) 0.0905(6) 0.6915(11) 0.050(3) Uani 1 1 d
O4 O 0.8811(9) 0.1226(5) 0.4761(10) 0.036(3) Uani 1 1 d
O3W O 0.5478(13) 0.2004(7) 0.8216(15) 0.068(4) Uani 1 1 d
O5 O 0.8857(11) 0.1991(5) 0.6550(10) 0.041(3) Uani 1 1 d
O4W O 0.4984(13) 0.0891(6) 0.9247(15) 0.063(4) Uani 1 1 d
O6 O 0.9156(9) -0.0456(6) 0.4563(10) 0.040(3) Uani 1 1 d
O5W O 0.9433(11) 0.1098(6) 1.0336(11) 0.047(3) Uani 1 1 d
O7 O 0.9693(11) 0.1629(5) 0.3031(11) 0.043(3) Uani 1 1 d
O6W O 0.7414(12) 0.1813(5) 1.0859(13) 0.051(3) Uani 1 1 d
O8 O 0.7056(10) 0.1134(4) 0.2563(10) 0.035(3) Uani 1 1 d
O7W O 1.1877(15) 0.1385(9) 1.2046(15) 0.080(5) Uani 1 1 d
O9 O 0.7459(11) 0.0493(5) 0.0876(11) 0.043(3) Uani 1 1 d
O8W O 1.1670(15) 0.2527(7) 1.3070(15) 0.072(4) Uani 1 1 d
O10 O 0.7047(10) 0.1187(5) 0.5518(10) 0.036(3) Uani 1 1 d
O9W O 1.1336(16) 0.2363(7) 1.0239(15) 0.071(4) Uani 1 1 d
O11 O 0.6864(10) -0.0778(5) 0.3994(10) 0.035(2) Uani 1 1 d
O10W O 0.8379(13) 0.2165(6) 0.9048(12) 0.055(3) Uani 1 1 d
O12 O 0.6711(11) 0.1994(5) 0.3853(11) 0.040(3) Uani 1 1 d
O11W O 0.3593(18) 0.1756(7) 0.4463(17) 0.081(5) Uani 1 1 d
O13 O 0.7622(10) -0.0420(5) 0.2309(10) 0.037(3) Uani 1 1 d
O12W O 1.1350(17) 0.0900(10) 0.9521(15) 0.089(6) Uani 1 1 d
O14 O 1.0563(9) 0.1130(4) 0.7072(9) 0.029(2) Uani 1 1 d
O13W O 1.373(2) 0.1422(17) 1.085(2) 0.167(15) Uani 1 1 d
O15 O 0.5524(11) 0.0253(5) 0.1588(10) 0.038(3) Uani 1 1 d
O14W O 0.552(3) 0.2547(12) 1.0999(19) 0.160(14) Uani 1 1 d
O16 O 0.8785(10) -0.1505(4) 0.4612(9) 0.030(2) Uani 1 1 d
O17 O 0.6370(11) -0.0136(4) 0.5676(11) 0.039(3) Uani 1 1 d
O18 O 0.8482(9) -0.0784(5) 0.6122(10) 0.034(2) Uani 1 1 d
O19 O 0.8478(11) 0.1117(5) 0.7755(10) 0.039(3) Uani 1 1 d
O20 O 0.7009(10) -0.1578(5) 0.2407(10) 0.038(3) Uani 1 1 d
O21 O 0.7091(10) 0.0327(5) 0.3886(9) 0.034(2) Uani 1 1 d
OW15 O 1.0254(13) 0.0089(7) 1.1492(12) 0.057(4) Uani 1 1 d
Sr1 Sr 0.70916(15) 0.11592(7) 0.90301(14) 0.0376(4) Uani 1 1 d
Sr2 Sr 0.98660(18) 0.20845(8) 1.12981(16) 0.0478(4) Uani 1 1 d
W1 W 0.99715(6) 0.10760(3) 0.40155(6) 0.03078(19) Uani 1 1 d
W2 W 0.76351(6) -0.01467(3) 0.52171(5) 0.03024(19) Uani 1 1 d
W3 W 0.87957(6) 0.12634(3) 0.65269(6) 0.0320(2) Uani 1 1 d
W4 W 0.66911(6) 0.12718(3) 0.39031(6) 0.0330(2) Uani 1 1 d
W5 W 0.79471(6) -0.10780(3) 0.33209(6) 0.03200(19) Uani 1 1 d
W6 W 0.71401(6) 0.03410(3) 0.21031(6) 0.03230(19) Uani 1 1 d
Na1 Na 0.4536(7) 0.0129(3) 0.2972(7) 0.0505(18) Uani 1 1 d

loop_
_atom_site_aniso_label
_atom_site_aniso_U_11
_atom_site_aniso_U_22
_atom_site_aniso_U_33
_atom_site_aniso_U_23
_atom_site_aniso_U_13
_atom_site_aniso_U_12
O1 0.033(5) 0.024(5) 0.037(6) -0.001(5) 0.013(5) -0.004(5)
O2 0.052(7) 0.047(8) 0.040(7) -0.001(6) 0.019(6) -0.002(6)
O1W 0.057(8) 0.037(7) 0.048(7) -0.002(6) 0.020(6) 0.005(6)
O3 0.033(5) 0.027(6) 0.038(6) 0.003(5) 0.011(5) 0.002(5)
O2W 0.032(6) 0.061(9) 0.049(7) -0.002(7) 0.006(5) -0.006(6)
O4 0.023(5) 0.033(6) 0.050(7) 0.005(5) 0.010(5) -0.003(4)
O3W 0.056(8) 0.052(9) 0.087(11) -0.006(8) 0.016(8) -0.017(7)
O5 0.048(6) 0.027(6) 0.045(7) -0.010(5) 0.014(5) 0.009(5)
O4W 0.051(8) 0.035(8) 0.093(12) 0.016(8) 0.013(8) -0.005(6)
O6 0.024(5) 0.045(7) 0.044(7) -0.005(6) 0.004(5) 0.005(5)
O5W 0.040(7) 0.045(8) 0.055(8) -0.002(6) 0.016(6) 0.002(6)
O7 0.043(6) 0.031(6) 0.057(8) 0.002(6) 0.019(6) -0.012(5)
O6W 0.061(8) 0.020(6) 0.074(9) 0.001(6) 0.026(7) -0.001(6)
O8 0.041(6) 0.019(5) 0.046(7) 0.007(5) 0.017(5) 0.001(5)
O7W 0.072(10) 0.089(14) 0.075(11) 0.027(10) 0.021(9) 0.001(10)
O9 0.049(7) 0.027(6) 0.051(7) -0.006(6) 0.014(6) 0.005(5)
O8W 0.078(10) 0.057(10) 0.083(11) -0.004(9) 0.030(9) -0.016(8)
O10 0.032(5) 0.033(6) 0.044(7) -0.006(5) 0.013(5) 0.000(5)
O9W 0.083(10) 0.054(10) 0.082(11) 0.001(9) 0.038(9) -0.008(8)
O11 0.034(5) 0.028(6) 0.041(6) -0.004(5) 0.012(5) -0.002(5)
O10W 0.074(9) 0.040(8) 0.054(8) 0.007(7) 0.029(7) 0.004(7)
O12 0.052(7) 0.020(6) 0.051(7) 0.000(5) 0.021(6) 0.007(5)
O11W 0.105(13) 0.055(10) 0.106(14) 0.002(10) 0.063(11) 0.015(10)
O13 0.037(6) 0.019(5) 0.051(7) 0.010(5) 0.009(5) 0.005(5)
O12W 0.093(12) 0.118(17) 0.070(11) -0.019(12) 0.045(10) -0.018(12)
O14 0.033(5) 0.016(5) 0.036(6) -0.008(4) 0.011(5) -0.005(4)
O13W 0.094(15) 0.31(5) 0.097(17) 0.08(2) 0.037(13) 0.03(2)
O15 0.053(7) 0.028(6) 0.038(6) -0.006(5) 0.022(5) -0.005(5)
O14W 0.25(3) 0.14(2) 0.077(15) 0.018(15) 0.037(17) 0.13(2)
O16 0.040(6) 0.014(5) 0.033(6) 0.002(4) 0.010(5) 0.001(4)
O17 0.051(6) 0.012(5) 0.057(7) -0.002(5) 0.024(6) -0.002(5)
O18 0.028(5) 0.032(6) 0.043(6) 0.006(5) 0.013(5) 0.006(5)
O19 0.039(6) 0.040(7) 0.035(6) 0.002(5) 0.010(5) -0.004(5)
O20 0.036(6) 0.030(6) 0.046(7) -0.012(5) 0.012(5) -0.001(5)
O21 0.042(6) 0.026(6) 0.034(6) 0.007(5) 0.013(5) 0.013(5)
OW15 0.066(9) 0.057(9) 0.054(8) 0.018(7) 0.027(7) 0.006(7)
Sr1 0.0392(8) 0.0305(8) 0.0418(9) -0.0014(7) 0.0127(7) -0.0002(7)
Sr2 0.0585(10) 0.0356(9) 0.0489(10) 0.0009(8) 0.0185(8) -0.0026(8)
W1 0.0336(3) 0.0220(3) 0.0364(4) 0.0022(3) 0.0118(3) 0.0001(2)
W2 0.0338(3) 0.0207(3) 0.0362(4) 0.0012(3) 0.0124(3) 0.0001(2)
W3 0.0347(3) 0.0227(4) 0.0383(4) -0.0014(3) 0.0125(3) 0.0005(3)
W4 0.0370(4) 0.0216(3) 0.0389(4) 0.0013(3) 0.0114(3) 0.0016(3)
W5 0.0343(3) 0.0229(4) 0.0376(4) -0.0020(3) 0.0112(3) -0.0018(3)
W6 0.0366(3) 0.0236(4) 0.0360(4) 0.0020(3) 0.0119(3) 0.0002(3)
Na1 0.061(4) 0.041(4) 0.058(4) -0.009(4) 0.031(4) -0.010(4)

loop_
_atom_type_symbol
_atom_type_description
_atom_type_scat_dispersion_real
_atom_type_scat_dispersion_imag
_atom_type_scat_source
O O 0.0106 0.0060 'International Tables Vol C Tables 4.2.6.8 and 6.1.1.4'
Sr Sr -1.5307 3.2498 'International Tables Vol C Tables 4.2.6.8 and 6.1.1.4'
W W -0.8490 6.8722 'International Tables Vol C Tables 4.2.6.8 and 6.1.1.4'
Na Na 0.0362 0.0249 'International Tables Vol C Tables 4.2.6.8 and 6.1.1.4'
H H 0.0000 0.0000 'International Tables Vol C Tables 4.2.6.8 and 6.1.1.4'

loop_
_geom_angle_atom_site_label_1
_geom_angle_atom_site_label_2
_geom_angle_atom_site_label_3
_geom_angle
_geom_angle_site_symmetry_1
_geom_angle_site_symmetry_3
W1 O1 W6 138.2(6) . .
W4 O2 Na1 115.7(7) . .
Na1 O1W Sr1 101.0(5) 3_656 .
W2 O3 W3 139.3(6) . .
Na1 O2W Sr1 102.1(5) 3_656 .
W1 O4 W3 138.2(6) . .
W1 O4 W4 126.0(6) . .
W3 O4 W4 94.9(4) . .
W3 O5 Sr2 151.2(6) . 4_565
W5 O6 W1 96.1(5) . 3_756
W5 O6 W2 95.6(4) . .
W1 O6 W2 96.4(5) 3_756 .
Sr1 O5W Sr2 103.0(4) . .
W1 O7 Sr2 152.5(7) . 1_554
Sr1 O6W Sr2 97.6(4) . .
W4 O8 W6 117.9(5) . .
W6 O9 Sr1 149.0(6) . 1_554
W4 O10 W3 117.1(6) . .
W5 O11 W2 115.2(5) . .
Sr2 O10W Sr1 94.8(4) . .
W6 O13 W5 146.6(7) . .
W3 O14 W5 146.3(6) . 3_756
W6 O15 Na1 117.2(6) . .
W5 O16 W1 116.2(5) . 3_756
W2 O17 Na1 153.9(7) . 3_656
W2 O18 W1 120.5(6) . 3_756
W3 O19 Sr1 153.2(6) . .
W2 O21 W6 138.7(5) . .
W2 O21 W4 124.9(5) . .
W6 O21 W4 94.0(4) . .
W2 O21 Na1 103.2(5) . .
W6 O21 Na1 89.1(4) . .
W4 O21 Na1 89.2(4) . .
O4W Sr1 O5W 135.1(5) . .
O4W Sr1 O19 146.9(5) . .
O5W Sr1 O19 70.6(4) . .
O4W Sr1 O2W 77.5(5) . .
O5W Sr1 O2W 138.4(4) . .
O19 Sr1 O2W 70.8(4) . .
O4W Sr1 O3W 71.5(4) . .
O5W Sr1 O3W 134.4(4) . .
O19 Sr1 O3W 106.4(5) . .
O2W Sr1 O3W 72.2(5) . .
O4W Sr1 O6W 84.8(5) . .
O5W Sr1 O6W 72.3(4) . .
O19 Sr1 O6W 127.6(4) . .
O2W Sr1 O6W 147.1(4) . .
O3W Sr1 O6W 76.0(5) . .
O4W Sr1 O9 68.8(4) . 1_556
O5W Sr1 O9 67.4(4) . 1_556
O19 Sr1 O9 123.4(4) . 1_556
O2W Sr1 O9 125.1(4) . 1_556
O3W Sr1 O9 130.1(5) . 1_556
O6W Sr1 O9 71.4(4) . 1_556
O4W Sr1 O1W 88.0(4) . .
O5W Sr1 O1W 83.9(4) . .
O19 Sr1 O1W 72.9(4) . .
O2W Sr1 O1W 70.4(4) . .
O3W Sr1 O1W 140.4(4) . .
O6W Sr1 O1W 137.0(4) . .
O9 Sr1 O1W 66.4(4) 1_556 .
O4W Sr1 O10W 135.4(4) . .
O5W Sr1 O10W 67.8(4) . .
O19 Sr1 O10W 67.0(4) . .
O2W Sr1 O10W 109.8(4) . .
O3W Sr1 O10W 69.6(4) . .
O6W Sr1 O10W 65.4(4) . .
O9 Sr1 O10W 124.7(4) 1_556 .
O1W Sr1 O10W 136.5(4) . .
O4W Sr1 Na1 68.3(4) . 3_656
O5W Sr1 Na1 120.1(3) . 3_656
O19 Sr1 Na1 80.7(3) . 3_656
O2W Sr1 Na1 37.6(3) . 3_656
O3W Sr1 Na1 103.4(3) . 3_656
O6W Sr1 Na1 151.2(3) . 3_656
O9 Sr1 Na1 88.9(3) 1_556 3_656
O1W Sr1 Na1 36.9(3) . 3_656
O10W Sr1 Na1 142.2(3) . 3_656
O4W Sr1 Sr2 125.8(4) . .
O5W Sr1 Sr2 38.5(3) . .
O19 Sr1 Sr2 87.3(3) . .
O2W Sr1 Sr2 150.8(3) . .
O3W Sr1 Sr2 97.0(3) . .
O6W Sr1 Sr2 41.8(3) . .
O9 Sr1 Sr2 82.9(3) 1_556 .
O1W Sr1 Sr2 122.2(3) . .
O10W Sr1 Sr2 41.9(3) . .
Na1 Sr1 Sr2 158.48(13) 3_656 .
O7 Sr2 O5 95.2(4) 1_556 4_566
O7 Sr2 O9W 145.8(5) 1_556 .
O5 Sr2 O9W 104.3(5) 4_566 .
O7 Sr2 O5W 87.0(4) 1_556 .
O5 Sr2 O5W 144.3(4) 4_566 .
O9W Sr2 O5W 92.8(5) . .
O7 Sr2 O8W 74.1(5) 1_556 .
O5 Sr2 O8W 79.0(5) 4_566 .
O9W Sr2 O8W 82.4(5) . .
O5W Sr2 O8W 135.0(5) . .
O7 Sr2 O7W 75.6(5) 1_556 .
O5 Sr2 O7W 147.9(5) 4_566 .
O9W Sr2 O7W 73.0(5) . .
O5W Sr2 O7W 66.9(5) . .
O8W Sr2 O7W 69.0(6) . .
O7 Sr2 O10W 135.5(4) 1_556 .
O5 Sr2 O10W 85.5(4) 4_566 .
O9W Sr2 O10W 74.7(5) . .
O5W Sr2 O10W 69.0(4) . .
O8W Sr2 O10W 148.1(5) . .
O7W Sr2 O10W 122.7(5) . .
O7 Sr2 O6W 71.5(4) 1_556 .
O5 Sr2 O6W 75.7(4) 4_566 .
O9W Sr2 O6W 140.2(5) . .
O5W Sr2 O6W 71.3(4) . .
O8W Sr2 O6W 134.6(5) . .
O7W Sr2 O6W 127.3(5) . .
O10W Sr2 O6W 65.6(4) . .
O7 Sr2 Sr1 95.0(3) 1_556 .
O5 Sr2 Sr1 106.0(3) 4_566 .
O9W Sr2 Sr1 105.8(4) . .
O5W Sr2 Sr1 38.5(3) . .
O8W Sr2 Sr1 168.5(4) . .
O7W Sr2 Sr1 105.4(4) . .
O10W Sr2 Sr1 43.3(3) . .
O6W Sr2 Sr1 40.6(3) . .
O7 W1 O1 103.1(5) . .
O7 W1 O4 102.5(5) . .
O1 W1 O4 94.0(5) . .
O7 W1 O18 98.7(5) . 3_756
O1 W1 O18 92.0(5) . 3_756
O4 W1 O18 156.0(5) . 3_756
O7 W1 O16 96.5(5) . 3_756
O1 W1 O16 160.3(4) . 3_756
O4 W1 O16 84.1(5) . 3_756
O18 W1 O16 82.5(4) 3_756 3_756
O7 W1 O6 164.9(5) . 3_756
O1 W1 O6 88.5(5) . 3_756
O4 W1 O6 86.0(4) . 3_756
O18 W1 O6 71.0(4) 3_756 3_756
O16 W1 O6 71.7(4) 3_756 3_756
O17 W2 O3 104.5(5) . .
O17 W2 O21 102.9(5) . .
O3 W2 O21 95.3(5) . .
O17 W2 O18 97.0(5) . .
O3 W2 O18 93.8(5) . .
O21 W2 O18 155.2(5) . .
O17 W2 O11 93.7(5) . .
O3 W2 O11 161.7(4) . .
O21 W2 O11 82.3(5) . .
O18 W2 O11 81.9(5) . .
O17 W2 O6 161.8(5) . .
O3 W2 O6 89.9(4) . .
O21 W2 O6 86.3(5) . .
O18 W2 O6 70.7(4) . .
O11 W2 O6 71.8(4) . .
O17 W2 Na1 64.0(4) . .
O3 W2 Na1 127.8(4) . .
O21 W2 Na1 46.6(4) . .
O18 W2 Na1 136.5(3) . .
O11 W2 Na1 62.2(3) . .
O6 W2 Na1 115.5(3) . .
O19 W3 O5 101.9(6) . .
O19 W3 O14 100.1(5) . .
O5 W3 O14 97.4(5) . .
O19 W3 O10 93.8(5) . .
O5 W3 O10 97.4(5) . .
O14 W3 O10 157.2(5) . .
O19 W3 O4 162.2(5) . .
O5 W3 O4 92.5(5) . .
O14 W3 O4 88.3(4) . .
O10 W3 O4 73.8(4) . .
O19 W3 O3 90.1(5) . .
O5 W3 O3 167.7(5) . .
O14 W3 O3 82.9(4) . .
O10 W3 O3 79.0(4) . .
O4 W3 O3 75.2(4) . .
O12 W4 O2 103.0(6) . .
O12 W4 O8 97.5(5) . .
O2 W4 O8 101.2(5) . .
O12 W4 O10 98.2(5) . .
O2 W4 O10 98.1(5) . .
O8 W4 O10 151.6(5) . .
O12 W4 O4 92.3(5) . .
O2 W4 O4 163.4(5) . .
O8 W4 O4 83.0(5) . .
O10 W4 O4 72.9(4) . .
O12 W4 O21 166.6(5) . .
O2 W4 O21 88.7(5) . .
O8 W4 O21 73.5(4) . .
O10 W4 O21 86.4(4) . .
O4 W4 O21 77.0(4) . .
O12 W4 Na1 139.8(4) . .
O2 W4 Na1 38.0(5) . .
O8 W4 Na1 85.5(4) . .
O10 W4 Na1 97.4(4) . .
O4 W4 Na1 127.7(3) . .
O21 W4 Na1 50.9(3) . .
O20 W5 O16 101.9(5) . .
O20 W5 O11 101.8(5) . .
O16 W5 O11 92.3(5) . .
O20 W5 O14 100.7(5) . 3_756
O16 W5 O14 87.3(5) . 3_756
O11 W5 O14 157.1(4) . 3_756
O20 W5 O13 101.0(5) . .
O16 W5 O13 156.4(5) . .
O11 W5 O13 88.8(5) . .
O14 W5 O13 82.7(5) 3_756 .
O20 W5 O6 177.5(5) . .
O16 W5 O6 75.9(5) . .
O11 W5 O6 77.3(4) . .
O14 W5 O6 80.4(4) 3_756 .
O13 W5 O6 81.3(5) . .
O9 W6 O15 103.0(5) . .
O9 W6 O13 100.3(5) . .
O15 W6 O13 99.0(5) . .
O9 W6 O8 96.0(5) . .
O15 W6 O8 93.9(5) . .
O13 W6 O8 156.4(5) . .
O9 W6 O1 91.1(5) . .
O15 W6 O1 164.5(5) . .
O13 W6 O1 84.5(4) . .
O8 W6 O1 78.1(4) . .
O9 W6 O21 164.8(5) . .
O15 W6 O21 88.3(5) . .
O13 W6 O21 87.6(5) . .
O8 W6 O21 73.0(4) . .
O1 W6 O21 76.7(4) . .
O9 W6 Na1 139.5(4) . .
O15 W6 Na1 36.9(4) . .
O13 W6 Na1 93.3(4) . .
O8 W6 Na1 85.2(3) . .
O1 W6 Na1 128.2(3) . .
O21 W6 Na1 51.6(3) . .
O17 Na1 O15 172.4(5) 3_656 .
O17 Na1 O1W 95.2(5) 3_656 3_656
O15 Na1 O1W 87.3(5) . 3_656
O17 Na1 O2 88.1(5) 3_656 .
O15 Na1 O2 84.4(5) . .
O1W Na1 O2 116.8(5) 3_656 .
O17 Na1 O2W 83.4(5) 3_656 3_656
O15 Na1 O2W 104.2(5) . 3_656
O1W Na1 O2W 77.6(5) 3_656 3_656
O2 Na1 O2W 164.0(6) . 3_656
O17 Na1 O21 112.5(5) 3_656 .
O15 Na1 O21 65.1(4) . .
O1W Na1 O21 152.2(5) 3_656 .
O2 Na1 O21 66.1(4) . .
O2W Na1 O21 104.8(5) 3_656 .
O17 Na1 W6 151.5(4) 3_656 .
O15 Na1 W6 25.9(3) . .
O1W Na1 W6 113.0(4) 3_656 .
O2 Na1 W6 76.1(3) . .
O2W Na1 W6 105.6(4) 3_656 .
O21 Na1 W6 39.3(2) . .
O17 Na1 W4 101.3(4) 3_656 .
O15 Na1 W4 72.2(3) . .
O1W Na1 W4 136.5(4) 3_656 .
O2 Na1 W4 26.3(3) . .
O2W Na1 W4 143.7(4) 3_656 .
O21 Na1 W4 39.9(2) . .
W6 Na1 W4 55.57(11) . .
O17 Na1 W2 90.3(4) 3_656 .
O15 Na1 W2 89.9(4) . .
O1W Na1 W2 158.6(4) 3_656 .
O2 Na1 W2 84.0(4) . .
O2W Na1 W2 82.5(3) 3_656 .
O21 Na1 W2 30.2(2) . .
W6 Na1 W2 64.88(13) . .
W4 Na1 W2 61.64(12) . .
O17 Na1 Sr1 103.7(4) 3_656 3_656
O15 Na1 Sr1 82.9(3) . 3_656
O1W Na1 Sr1 42.0(3) 3_656 3_656
O2 Na1 Sr1 155.7(4) . 3_656
O2W Na1 Sr1 40.4(3) 3_656 3_656
O21 Na1 Sr1 125.5(3) . 3_656
W6 Na1 Sr1 100.10(18) . 3_656
W4 Na1 Sr1 155.0(2) . 3_656
W2 Na1 Sr1 116.6(2) . 3_656

loop_
_geom_bond_atom_site_label_1
_geom_bond_atom_site_label_2
_geom_bond_distance
_geom_bond_site_symmetry_2
O1 W1 1.813(10) .
O1 W6 2.156(10) .
O2 W4 1.757(13) .
O2 Na1 2.442(15) .
O1W Na1 2.433(15) 3_656
O1W Sr1 2.709(13) .
O3 W2 1.796(11) .
O3 W3 2.209(11) .
O2W Na1 2.478(17) 3_656
O2W Sr1 2.631(13) .
O4 W1 1.899(11) .
O4 W3 2.209(12) .
O4 W4 2.279(10) .
O3W Sr1 2.671(16) .
O5 W3 1.730(12) .
O5 Sr2 2.551(13) 4_565
O4W Sr1 2.594(14) .
O6 W5 2.232(12) .
O6 W1 2.249(12) 3_756
O6 W2 2.284(11) .
O5W Sr1 2.599(12) .
O5W Sr2 2.600(13) .
O7 W1 1.748(12) .
O7 Sr2 2.484(13) 1_554
O6W Sr1 2.674(14) .
O6W Sr2 2.735(13) .
O8 W4 1.886(12) .
O8 W6 1.982(11) .
O7W Sr2 2.719(18) .
O9 W6 1.729(13) .
O9 Sr1 2.701(13) 1_554
O8W Sr2 2.650(17) .
O10 W4 1.918(12) .
O10 W3 1.958(11) .
O9W Sr2 2.560(16) .
O11 W5 1.863(11) .
O11 W2 2.098(11) .
O10W Sr2 2.725(14) .
O10W Sr1 2.803(14) .
O12 W4 1.717(11) .
O13 W6 1.882(11) .
O13 W5 1.960(11) .
O14 W3 1.915(10) .
O14 W5 1.933(10) 3_756
O15 W6 1.740(12) .
O15 Na1 2.388(13) .
O16 W5 1.858(10) .
O16 W1 2.067(10) 3_756
O17 W2 1.730(12) .
O17 Na1 2.266(14) 3_656
O18 W2 1.932(11) .
O18 W1 1.960(10) 3_756
O19 W3 1.726(12) .
O19 Sr1 2.610(12) .
O20 W5 1.731(11) .
O21 W2 1.919(11) .
O21 W6 2.241(11) .
O21 W4 2.292(11) .
O21 Na1 2.773(13) .
Sr1 O9 2.701(13) 1_556
Sr1 Na1 3.973(8) 3_656
Sr1 Sr2 4.069(3) .
Sr2 O7 2.484(13) 1_556
Sr2 O5 2.551(13) 4_566
W1 O18 1.960(10) 3_756
W1 O16 2.067(10) 3_756
W1 O6 2.249(12) 3_756
W2 Na1 3.716(8) .
W4 Na1 3.573(7) .
W5 O14 1.933(10) 3_756
W6 Na1 3.540(7) .
Na1 O17 2.266(14) 3_656
Na1 O1W 2.433(15) 3_656
Na1 O2W 2.478(17) 3_656
Na1 Sr1 3.973(8) 3_656
